data_7104983
loop_
_publ_author_name
'Takamizawa, Satoshi'
'Takasaki, Yuichi'
'Miyake, Ryosuke'

_publ_section_title
;
 Host-guest transformational correlations for a gas inclusion
 co-crystal on changing gas pressure and temperature.
;
_journal_issue 43
_journal_name_full 'Chemical communications (Cambridge, England)'
_journal_page_first 6625
_journal_page_last 6627
_journal_paper_doi 10.1039/b914922h
_journal_year 2009
_chemical_formula_moiety 'C32 H24 Cu2 N2 O8, 2.80 (C O2)'
_chemical_formula_sum 'C34.8 H24 Cu2 N2 O13.59'
_chemical_formula_weight 814.68
_chemical_name_systematic
;
?
;
_space_group_IT_number 2
_symmetry_cell_setting triclinic
_symmetry_space_group_name_Hall '-P 1'
_symmetry_space_group_name_H-M 'P -1'
_atom_sites_solution_hydrogens geom
_atom_sites_solution_primary direct
_atom_sites_solution_secondary difmap
_audit_creation_method SHELXL-97
_cell_angle_alpha 71.150(4)
_cell_angle_beta 66.075(4)
_cell_angle_gamma 63.057(4)
_cell_formula_units_Z 1
_cell_length_a 9.691(2)
_cell_length_b 10.420(2)
_cell_length_c 10.932(2)
_cell_measurement_reflns_used 883
_cell_measurement_temperature 243
_cell_measurement_theta_max 20.85
_cell_measurement_theta_min 2.23
_cell_volume 886.3(3)
_computing_cell_refinement 'Bruker SMART'
_computing_data_collection 'Bruker SMART'
_computing_data_reduction 'Bruker SAINT'
_computing_molecular_graphics 'Bruker SHELXTL'
_computing_publication_material 'Bruker SHELXTL'
_computing_structure_refinement 'SHELXL-97 (Sheldrick, 1997)'
_computing_structure_solution 'SHELXS-97 (Sheldrick, 1990)'
_diffrn_ambient_temperature 243
_diffrn_detector_area_resol_mean 8.366
_diffrn_measured_fraction_theta_full 0.996
_diffrn_measured_fraction_theta_max 0.996
_diffrn_measurement_device_type 'CCD area detector'
_diffrn_measurement_method 'phi and omega scans'
_diffrn_radiation_monochromator graphite
_diffrn_radiation_source 'fine-focus sealed tube'
_diffrn_radiation_type MoK\a
_diffrn_radiation_wavelength 0.71073
_diffrn_reflns_av_R_equivalents 0.0441
_diffrn_reflns_av_sigmaI/netI 0.1098
_diffrn_reflns_limit_h_max 12
_diffrn_reflns_limit_h_min -12
_diffrn_reflns_limit_k_max 7
_diffrn_reflns_limit_k_min -13
_diffrn_reflns_limit_l_max 13
_diffrn_reflns_limit_l_min -13
_diffrn_reflns_number 5625
_diffrn_reflns_theta_full 26.37
_diffrn_reflns_theta_max 26.37
_diffrn_reflns_theta_min 2.07
_exptl_absorpt_coefficient_mu 1.270
_exptl_absorpt_correction_T_max 0.9391
_exptl_absorpt_correction_T_min 0.7015
_exptl_absorpt_correction_type empirical
_exptl_absorpt_process_details
;
SADABS; sheldrick, 1996
;
_exptl_crystal_colour blue
_exptl_crystal_density_diffrn 1.526
_exptl_crystal_density_method 'not measured'
_exptl_crystal_description plate
_exptl_crystal_F_000 418
_exptl_crystal_size_max 0.30
_exptl_crystal_size_mid 0.30
_exptl_crystal_size_min 0.05
_refine_diff_density_max 0.956
_refine_diff_density_min -0.762
_refine_diff_density_rms 0.177
_refine_ls_extinction_method none
_refine_ls_goodness_of_fit_ref 1.007
_refine_ls_hydrogen_treatment constr
_refine_ls_matrix_type full
_refine_ls_number_parameters 247
_refine_ls_number_reflns 3606
_refine_ls_number_restraints 96
_refine_ls_restrained_S_all 1.011
_refine_ls_R_factor_all 0.1181
_refine_ls_R_factor_gt 0.0651
_refine_ls_shift/su_max 0.000
_refine_ls_shift/su_mean 0.000
_refine_ls_structure_factor_coef Fsqd
_refine_ls_weighting_details 'calc w=1/[\s^2^(Fo^2^)+(0.0979P)^2^+0.0000P] where P=(Fo^2^+2Fc^2^)/3'
_refine_ls_weighting_scheme calc
_refine_ls_wR_factor_gt 0.1591
_refine_ls_wR_factor_ref 0.1908
_reflns_number_gt 2198
_reflns_number_total 3606
_reflns_threshold_expression >2sigma(I)
_cod_data_source_file b914922h.txt
_cod_data_source_block 81112t1_1b_243K
_cod_depositor_comments
;
The following automatic conversions were performed:
'_symmetry_cell_setting' value 'Triclinic' changed to 'triclinic'
according to '/home/saulius/struct/CIF-dictionaries/cif_core.dic'
dictionary named 'cif_core.dic' version 2.4.1 from 2010-06-29.

Automatic conversion script
Id: cif_fix_enum 1527 2010-12-29 10:47:43Z saulius 
;
_cod_original_sg_symbol_H-M P-1
_cod_original_formula_sum 'C34.80 H24 Cu2 N2 O13.59'
_cod_database_code 7104983

loop_
_symmetry_equiv_pos_as_xyz
'x, y, z'
'-x, -y, -z'

loop_
_atom_site_label
_atom_site_type_symbol
_atom_site_fract_x
_atom_site_fract_y
_atom_site_fract_z
_atom_site_U_iso_or_equiv
_atom_site_adp_type
_atom_site_occupancy
_atom_site_symmetry_multiplicity
_atom_site_calc_flag
_atom_site_refinement_flags
_atom_site_disorder_assembly
_atom_site_disorder_group
C1SB C 0.665(13) 0.603(15) 0.972(5) 0.206(10) Uani 0.250(14) 1 d PDU A 1
O2SB O 0.573(7) 0.545(6) 1.026(5) 0.216(12) Uani 0.250(14) 1 d PDU A 1
O1SB O 0.754(6) 0.657(5) 0.890(4) 0.202(14) Uani 0.250(14) 1 d PDU A 1
C1SA C 0.626(5) 0.604(6) 0.981(2) 0.209(10) Uani 0.683(19) 1 d PDU B 2
O2SA O 0.633(2) 0.5676(18) 1.0908(14) 0.186(9) Uani 0.683(19) 1 d PDU B 2
O1SA O 0.595(2) 0.6179(18) 0.8846(14) 0.200(10) Uani 0.683(19) 1 d PDU B 2
O3S O 0.5074(17) 0.8973(14) 0.9862(12) 0.189(7) Uani 0.93(2) 1 d PU . .
C2S C 0.5000 1.0000 1.0000 0.159(10) Uani 0.93(2) 2 d SPU . .
C8 C 1.0398(7) 0.6312(7) 0.2542(7) 0.0424(15) Uani 1 1 d . . .
C9 C 1.0591(6) 0.7070(5) 0.1117(4) 0.0482(17) Uani 1 1 d G . .
C14 C 0.9709(6) 0.7056(6) 0.0391(5) 0.075(2) Uani 1 1 d G . .
H14 H 0.8978 0.6568 0.0806 0.090 Uiso 1 1 calc R . .
C13 C 0.9907(7) 0.7766(7) -0.0950(5) 0.093(3) Uani 1 1 d G . .
H13 H 0.9310 0.7757 -0.1442 0.112 Uiso 1 1 calc R . .
C12 C 1.0987(8) 0.8489(7) -0.1564(4) 0.090(3) Uani 1 1 d G . .
H12 H 1.1121 0.8969 -0.2471 0.108 Uiso 1 1 calc R . .
C11 C 1.1870(7) 0.8502(6) -0.0837(5) 0.089(3) Uani 1 1 d G . .
H11 H 1.2600 0.8991 -0.1253 0.107 Uiso 1 1 calc R . .
C10 C 1.1672(6) 0.7792(6) 0.0503(5) 0.067(2) Uani 1 1 d G . .
H10 H 1.2269 0.7801 0.0995 0.081 Uiso 1 1 calc R . .
C1 C 0.8352(7) 0.7466(7) 0.5773(6) 0.0371(14) Uani 1 1 d . . .
C2 C 0.7350(4) 0.8945(4) 0.6154(4) 0.0390(14) Uani 1 1 d G . .
C7 C 0.8095(4) 0.9752(5) 0.6266(5) 0.0492(17) Uani 1 1 d G . .
H7 H 0.9227 0.9365 0.6100 0.059 Uiso 1 1 calc R . .
C6 C 0.7167(7) 1.1130(5) 0.6625(5) 0.067(2) Uani 1 1 d G . .
H6 H 0.7671 1.1675 0.6700 0.081 Uiso 1 1 calc R . .
C5 C 0.5493(6) 1.1701(4) 0.6871(5) 0.068(2) Uani 1 1 d G . .
H5 H 0.4866 1.2633 0.7113 0.082 Uiso 1 1 calc R . .
C4 C 0.4748(4) 1.0895(5) 0.6759(5) 0.065(2) Uani 1 1 d G . .
H4 H 0.3616 1.1281 0.6926 0.078 Uiso 1 1 calc R . .
C3 C 0.5676(5) 0.9516(5) 0.6401(5) 0.0495(17) Uani 1 1 d G . .
H3 H 0.5172 0.8971 0.6325 0.059 Uiso 1 1 calc R . .
C15 C 0.6401(7) 0.4361(7) 0.4124(6) 0.0385(15) Uani 1 1 d . . .
H15 H 0.7379 0.3891 0.3492 0.046 Uiso 1 1 calc R . .
C16 C 0.5025(7) 0.5563(6) 0.5913(6) 0.0347(14) Uani 1 1 d . . .
H16 H 0.4998 0.5967 0.6581 0.042 Uiso 1 1 calc R . .
Cu1 Cu 0.87073(8) 0.48969(8) 0.50208(8) 0.0343(3) Uani 1 1 d . . .
N1 N 0.6456(5) 0.4935(5) 0.5033(5) 0.0339(11) Uani 1 1 d . . .
O4 O 0.9209(5) 0.5888(5) 0.3124(5) 0.0518(12) Uani 1 1 d . . .
O3 O 1.1398(5) 0.6122(5) 0.3093(4) 0.0464(11) Uani 1 1 d . . .
O2 O 0.9857(5) 0.6978(5) 0.5599(5) 0.0465(11) Uani 1 1 d . . .
O1 O 0.7636(5) 0.6800(5) 0.5624(5) 0.0468(11) Uani 1 1 d . . .

loop_
_atom_site_aniso_label
_atom_site_aniso_U_11
_atom_site_aniso_U_22
_atom_site_aniso_U_33
_atom_site_aniso_U_23
_atom_site_aniso_U_13
_atom_site_aniso_U_12
C1SB 0.273(17) 0.129(12) 0.089(11) -0.018(11) -0.016(13) -0.006(11)
O2SB 0.276(18) 0.133(13) 0.101(13) -0.020(12) -0.020(14) 0.005(12)
O1SB 0.27(2) 0.130(16) 0.088(16) -0.005(14) -0.013(17) -0.024(16)
C1SA 0.273(17) 0.130(11) 0.089(11) -0.014(11) -0.011(13) -0.005(10)
O2SA 0.274(17) 0.120(10) 0.090(10) -0.028(8) -0.037(11) -0.023(9)
O1SA 0.266(17) 0.132(11) 0.082(9) -0.030(8) -0.030(11) 0.014(10)
O3S 0.252(10) 0.181(10) 0.138(8) -0.024(6) -0.060(6) -0.086(7)
C2S 0.200(12) 0.155(13) 0.127(11) -0.031(8) -0.051(8) -0.065(8)
C8 0.032(3) 0.042(4) 0.045(4) -0.010(3) -0.009(3) -0.008(3)
C9 0.044(4) 0.049(4) 0.043(4) -0.005(3) -0.013(3) -0.012(3)
C14 0.073(5) 0.092(7) 0.063(6) 0.005(5) -0.032(5) -0.034(5)
C13 0.089(7) 0.125(9) 0.059(6) 0.006(6) -0.036(5) -0.039(6)
C12 0.095(7) 0.112(9) 0.054(6) -0.003(5) -0.023(5) -0.038(6)
C11 0.104(8) 0.091(8) 0.066(7) 0.007(5) -0.010(6) -0.060(6)
C10 0.073(5) 0.072(6) 0.053(5) 0.000(4) -0.017(4) -0.033(5)
C1 0.032(3) 0.046(4) 0.036(4) -0.005(3) -0.012(3) -0.017(3)
C2 0.042(3) 0.039(4) 0.034(4) -0.001(3) -0.015(3) -0.015(3)
C7 0.061(4) 0.041(4) 0.048(4) -0.002(3) -0.020(4) -0.023(3)
C6 0.104(7) 0.043(5) 0.060(5) -0.003(4) -0.028(5) -0.033(5)
C5 0.092(6) 0.036(4) 0.055(5) -0.006(4) -0.017(5) -0.011(4)
C4 0.053(4) 0.053(5) 0.061(5) -0.014(4) -0.014(4) 0.002(4)
C3 0.045(4) 0.048(4) 0.051(5) -0.012(3) -0.015(3) -0.011(3)
C15 0.030(3) 0.051(4) 0.041(4) -0.020(3) -0.006(3) -0.016(3)
C16 0.032(3) 0.041(4) 0.042(4) -0.012(3) -0.011(3) -0.018(3)
Cu1 0.0209(3) 0.0423(5) 0.0477(5) -0.0078(3) -0.0159(3) -0.0136(3)
N1 0.022(2) 0.045(3) 0.041(3) -0.012(2) -0.008(2) -0.016(2)
O4 0.038(2) 0.076(3) 0.044(3) -0.002(2) -0.016(2) -0.026(2)
O3 0.044(2) 0.055(3) 0.048(3) -0.001(2) -0.021(2) -0.023(2)
O2 0.031(2) 0.050(3) 0.067(3) -0.019(2) -0.016(2) -0.016(2)
O1 0.032(2) 0.045(3) 0.073(3) -0.019(2) -0.023(2) -0.0101(19)

loop_
_atom_type_symbol
_atom_type_description
_atom_type_scat_dispersion_real
_atom_type_scat_dispersion_imag
_atom_type_scat_source
C C 0.0033 0.0016 'International Tables Vol C Tables 4.2.6.8 and 6.1.1.4'
H H 0.0000 0.0000 'International Tables Vol C Tables 4.2.6.8 and 6.1.1.4'
N N 0.0061 0.0033 'International Tables Vol C Tables 4.2.6.8 and 6.1.1.4'
O O 0.0106 0.0060 'International Tables Vol C Tables 4.2.6.8 and 6.1.1.4'
Cu Cu 0.3201 1.2651 'International Tables Vol C Tables 4.2.6.8 and 6.1.1.4'

loop_
_geom_angle_atom_site_label_1
_geom_angle_atom_site_label_2
_geom_angle_atom_site_label_3
_geom_angle
_geom_angle_site_symmetry_1
_geom_angle_site_symmetry_3
_geom_angle_publ_flag
O1SB C1SB O2SB 164(5) . . ?
O2SA C1SA O1SA 162(4) . . ?
O3S C2S O3S 180.0(12) . 2_677 ?
O3 C8 O4 124.3(6) . . ?
O3 C8 C9 119.0(6) . . ?
O4 C8 C9 116.7(5) . . ?
C14 C9 C10 120.0 . . ?
C14 C9 C8 120.5(4) . . ?
C10 C9 C8 119.5(4) . . ?
C9 C14 C13 120.0 . . ?
C12 C13 C14 120.0 . . ?
C13 C12 C11 120.0 . . ?
C10 C11 C12 120.0 . . ?
C11 C10 C9 120.0 . . ?
O2 C1 O1 124.4(6) . . ?
O2 C1 C2 118.0(5) . . ?
O1 C1 C2 117.6(5) . . ?
C7 C2 C3 120.0 . . ?
C7 C2 C1 119.7(3) . . ?
C3 C2 C1 120.3(3) . . ?
C6 C7 C2 120.0 . . ?
C5 C6 C7 120.0 . . ?
C6 C5 C4 120.0 . . ?
C3 C4 C5 120.0 . . ?
C4 C3 C2 120.0 . . ?
N1 C15 C16 122.3(5) . 2_666 ?
N1 C16 C15 122.1(5) . 2_666 ?
O2 Cu1 O4 89.0(2) 2_766 . ?
O2 Cu1 O1 169.44(15) 2_766 . ?
O4 Cu1 O1 89.7(2) . . ?
O2 Cu1 O3 88.85(19) 2_766 2_766 ?
O4 Cu1 O3 169.29(16) . 2_766 ?
O1 Cu1 O3 90.46(19) . 2_766 ?
O2 Cu1 N1 97.84(17) 2_766 . ?
O4 Cu1 N1 93.29(18) . . ?
O1 Cu1 N1 92.70(17) . . ?
O3 Cu1 N1 97.40(18) 2_766 . ?
O2 Cu1 Cu1 86.79(11) 2_766 2_766 ?
O4 Cu1 Cu1 84.61(12) . 2_766 ?
O1 Cu1 Cu1 82.65(11) . 2_766 ?
O3 Cu1 Cu1 84.79(12) 2_766 2_766 ?
N1 Cu1 Cu1 174.90(13) . 2_766 ?
C16 N1 C15 115.5(5) . . ?
C16 N1 Cu1 122.5(4) . . ?
C15 N1 Cu1 121.9(4) . . ?
C8 O4 Cu1 123.3(4) . . ?
C8 O3 Cu1 123.0(4) . 2_766 ?
C1 O2 Cu1 120.9(4) . 2_766 ?
C1 O1 Cu1 125.2(4) . . ?

loop_
_geom_bond_atom_site_label_1
_geom_bond_atom_site_label_2
_geom_bond_distance
_geom_bond_site_symmetry_2
_geom_bond_publ_flag
C1SB O1SB 1.158(7) . ?
C1SB O2SB 1.158(7) . ?
C1SA O2SA 1.159(7) . ?
C1SA O1SA 1.159(7) . ?
O3S C2S 1.095(13) . ?
C2S O3S 1.095(13) 2_677 ?
C8 O3 1.249(7) . ?
C8 O4 1.271(7) . ?
C8 C9 1.479(7) . ?
C9 C14 1.3900 . ?
C9 C10 1.3900 . ?
C14 C13 1.3900 . ?
C13 C12 1.3900 . ?
C12 C11 1.3900 . ?
C11 C10 1.3900 . ?
C1 O2 1.260(6) . ?
C1 O1 1.261(7) . ?
C1 C2 1.490(7) . ?
C2 C7 1.3900 . ?
C2 C3 1.3900 . ?
C7 C6 1.3900 . ?
C6 C5 1.3900 . ?
C5 C4 1.3900 . ?
C4 C3 1.3900 . ?
C15 N1 1.342(7) . ?
C15 C16 1.365(7) 2_666 ?
C16 N1 1.334(7) . ?
C16 C15 1.365(7) 2_666 ?
Cu1 O2 1.959(4) 2_766 ?
Cu1 O4 1.964(5) . ?
Cu1 O1 1.967(4) . ?
Cu1 O3 1.976(4) 2_766 ?
Cu1 N1 2.159(4) . ?
Cu1 Cu1 2.5914(13) 2_766 ?
O3 Cu1 1.976(4) 2_766 ?
O2 Cu1 1.959(4) 2_766 ?

loop_
_geom_torsion_atom_site_label_1
_geom_torsion_atom_site_label_2
_geom_torsion_atom_site_label_3
_geom_torsion_atom_site_label_4
_geom_torsion
_geom_torsion_site_symmetry_1
_geom_torsion_site_symmetry_2
_geom_torsion_site_symmetry_3
_geom_torsion_site_symmetry_4
_geom_torsion_publ_flag
O3 C8 C9 C14 167.6(4) . . . . ?
O4 C8 C9 C14 -12.0(7) . . . . ?
O3 C8 C9 C10 -12.1(7) . . . . ?
O4 C8 C9 C10 168.3(5) . . . . ?
C10 C9 C14 C13 0.0 . . . . ?
C8 C9 C14 C13 -179.7(5) . . . . ?
C9 C14 C13 C12 0.0 . . . . ?
C14 C13 C12 C11 0.0 . . . . ?
C13 C12 C11 C10 0.0 . . . . ?
C12 C11 C10 C9 0.0 . . . . ?
C14 C9 C10 C11 0.0 . . . . ?
C8 C9 C10 C11 179.7(5) . . . . ?
O2 C1 C2 C7 1.9(7) . . . . ?
O1 C1 C2 C7 -176.9(4) . . . . ?
O2 C1 C2 C3 -178.0(4) . . . . ?
O1 C1 C2 C3 3.2(7) . . . . ?
C3 C2 C7 C6 0.0 . . . . ?
C1 C2 C7 C6 -179.9(4) . . . . ?
C2 C7 C6 C5 0.0 . . . . ?
C7 C6 C5 C4 0.0 . . . . ?
C6 C5 C4 C3 0.0 . . . . ?
C5 C4 C3 C2 0.0 . . . . ?
C7 C2 C3 C4 0.0 . . . . ?
C1 C2 C3 C4 179.9(4) . . . . ?
C15 C16 N1 C15 -1.1(10) 2_666 . . . ?
C15 C16 N1 Cu1 177.1(4) 2_666 . . . ?
C16 C15 N1 C16 1.1(10) 2_666 . . . ?
C16 C15 N1 Cu1 -177.1(4) 2_666 . . . ?
O2 Cu1 N1 C16 148.2(5) 2_766 . . . ?
O4 Cu1 N1 C16 -122.3(5) . . . . ?
O1 Cu1 N1 C16 -32.5(5) . . . . ?
O3 Cu1 N1 C16 58.3(5) 2_766 . . . ?
Cu1 Cu1 N1 C16 -56.8(18) 2_766 . . . ?
O2 Cu1 N1 C15 -33.8(5) 2_766 . . . ?
O4 Cu1 N1 C15 55.7(5) . . . . ?
O1 Cu1 N1 C15 145.6(5) . . . . ?
O3 Cu1 N1 C15 -123.6(5) 2_766 . . . ?
Cu1 Cu1 N1 C15 121.3(14) 2_766 . . . ?
O3 C8 O4 Cu1 1.7(9) . . . . ?
C9 C8 O4 Cu1 -178.8(4) . . . . ?
O2 Cu1 O4 C8 -89.0(5) 2_766 . . . ?
O1 Cu1 O4 C8 80.5(5) . . . . ?
O3 Cu1 O4 C8 -10.3(14) 2_766 . . . ?
N1 Cu1 O4 C8 173.2(5) . . . . ?
Cu1 Cu1 O4 C8 -2.1(5) 2_766 . . . ?
O4 C8 O3 Cu1 0.4(9) . . . 2_766 ?
C9 C8 O3 Cu1 -179.1(4) . . . 2_766 ?
O1 C1 O2 Cu1 2.8(9) . . . 2_766 ?
C2 C1 O2 Cu1 -175.9(4) . . . 2_766 ?
O2 C1 O1 Cu1 -2.5(9) . . . . ?
C2 C1 O1 Cu1 176.2(3) . . . . ?
O2 Cu1 O1 C1 -0.5(14) 2_766 . . . ?
O4 Cu1 O1 C1 -83.7(5) . . . . ?
O3 Cu1 O1 C1 85.6(5) 2_766 . . . ?
N1 Cu1 O1 C1 -176.9(5) . . . . ?
Cu1 Cu1 O1 C1 1.0(5) 2_766 . . . ?
